data_7022573
loop_
_publ_author_name
'Willcocks, Alexander M.'
'Pugh, Thomas'
'Hamilton, Jeff A.'
'Johnson, Andrew L.'
'Richards, Stephen P.'
'Kingsley, Andrew J.'

_publ_section_title
;
 CVD of pure copper films from novel iso-ureate complexes.
;
_journal_issue 15
_journal_name_full 'Dalton transactions (Cambridge, England : 2003)'
_journal_page_first 5554
_journal_page_last 5565
_journal_paper_doi 10.1039/c3dt00104k
_journal_volume 42
_journal_year 2013
_chemical_formula_sum 'C28 H50 Cu2 N4 O2'
_chemical_formula_weight 601.80
_chemical_name_systematic
;
?
;
_space_group_IT_number 14
_symmetry_cell_setting monoclinic
_symmetry_space_group_name_Hall '-P 2ybc'
_symmetry_space_group_name_H-M 'P 1 21/c 1'
_atom_sites_solution_hydrogens geom
_atom_sites_solution_primary direct
_atom_sites_solution_secondary difmap
_audit_creation_method SHELXL-97
_cell_angle_alpha 90.00
_cell_angle_beta 108.123(2)
_cell_angle_gamma 90.00
_cell_formula_units_Z 2
_cell_length_a 10.2090(4)
_cell_length_b 11.2920(4)
_cell_length_c 13.1660(6)
_cell_measurement_reflns_used 3043
_cell_measurement_temperature 150(2)
_cell_measurement_theta_max 27.90
_cell_measurement_theta_min 7.88
_cell_volume 1442.48(10)
_computing_cell_refinement 'HKL Scalepack (Otwinowski & Minor 1997)'
_computing_data_collection 'Kappa CCD'
_computing_data_reduction 'Denzo and Scalepak (Otwinowski & Minor, 1997)'
_computing_molecular_graphics 'ORTEP 3 for Windows (Farrugia, 1997)'
_computing_publication_material 'SHELXL-97 (Sheldrick, 1997)'
_computing_structure_refinement 'SHELXL-97 (Sheldrick, 1997)'
_computing_structure_solution 'SHELXS-86 (Sheldrick, 1986)'
_diffrn_ambient_temperature 150(2)
_diffrn_measured_fraction_theta_full 0.884
_diffrn_measured_fraction_theta_max 0.884
_diffrn_measurement_device_type 'Bruker Kappa CCD Diffractometer'
_diffrn_measurement_method 'omega and phi scans'
_diffrn_radiation_monochromator graphite
_diffrn_radiation_source 'fine-focus sealed tube'
_diffrn_radiation_type MoK\a
_diffrn_radiation_wavelength 0.71073
_diffrn_reflns_av_R_equivalents 0.0630
_diffrn_reflns_av_sigmaI/netI 0.0707
_diffrn_reflns_limit_h_max 13
_diffrn_reflns_limit_h_min -13
_diffrn_reflns_limit_k_max 14
_diffrn_reflns_limit_k_min -14
_diffrn_reflns_limit_l_max 17
_diffrn_reflns_limit_l_min -16
_diffrn_reflns_number 11671
_diffrn_reflns_theta_full 27.90
_diffrn_reflns_theta_max 27.90
_diffrn_reflns_theta_min 7.88
_diffrn_standards_decay_% 0
_diffrn_standards_interval_count 0
_diffrn_standards_interval_time 0
_diffrn_standards_number 0
_exptl_absorpt_coefficient_mu 1.505
_exptl_absorpt_correction_T_max 0.9562
_exptl_absorpt_correction_T_min 0.8640
_exptl_absorpt_correction_type multi-scan
_exptl_absorpt_process_details 'SORTAV (Blessing, 1995)'
_exptl_crystal_colour yellow
_exptl_crystal_density_diffrn 1.386
_exptl_crystal_density_method 'not measured'
_exptl_crystal_description Block
_exptl_crystal_F_000 640
_exptl_crystal_size_max 0.10
_exptl_crystal_size_mid 0.08
_exptl_crystal_size_min 0.03
_refine_diff_density_max 0.398
_refine_diff_density_min -0.382
_refine_diff_density_rms 0.073
_refine_ls_extinction_method none
_refine_ls_goodness_of_fit_ref 1.014
_refine_ls_hydrogen_treatment constr
_refine_ls_matrix_type full
_refine_ls_number_parameters 164
_refine_ls_number_reflns 3043
_refine_ls_number_restraints 0
_refine_ls_restrained_S_all 1.014
_refine_ls_R_factor_all 0.0804
_refine_ls_R_factor_gt 0.0439
_refine_ls_shift/su_max 0.001
_refine_ls_shift/su_mean 0.000
_refine_ls_structure_factor_coef Fsqd
_refine_ls_weighting_details 'calc w=1/[\s^2^(Fo^2^)+(0.0250P)^2^+1.2061P] where P=(Fo^2^+2Fc^2^)/3'
_refine_ls_weighting_scheme calc
_refine_ls_wR_factor_gt 0.0827
_refine_ls_wR_factor_ref 0.0960
_reflns_number_gt 2109
_reflns_number_total 3043
_reflns_threshold_expression >2sigma(I)
_cod_data_source_file c3dt00104k.txt
_cod_data_source_block k09alj19
_cod_depositor_comments
;
The following automatic conversions were performed:

'_symmetry_cell_setting' value 'Monoclinic' changed to 'monoclinic'
according to /home/saulius/struct/CIF-dictionaries/cif_core.dic
dictionary named 'cif_core.dic' version 2.4.2 from
2011-04-26.

'_exptl_absorpt_correction_type' value 'Multi-scan'
changed to 'multi-scan' according to
/home/saulius/struct/CIF-dictionaries/cif_core.dic dictionary named
'cif_core.dic' version 2.4.2 from
2011-04-26.

'_refine_ls_hydrogen_treatment' value 'Constr' changed
to 'constr' according to
/home/saulius/struct/CIF-dictionaries/cif_core.dic dictionary named
'cif_core.dic' version 2.4.2 from 2011-04-26.

Automatic conversion script
Id: cif_fix_values 1891 2012-01-12 08:04:46Z andrius 
;
_cod_original_sg_symbol_H-M P21/c
_cod_database_code 7022573

loop_
_symmetry_equiv_pos_as_xyz
'x, y, z'
'-x, y+1/2, -z+1/2'
'-x, -y, -z'
'x, -y-1/2, z-1/2'

loop_
_atom_site_label
_atom_site_type_symbol
_atom_site_fract_x
_atom_site_fract_y
_atom_site_fract_z
_atom_site_U_iso_or_equiv
_atom_site_adp_type
_atom_site_occupancy
_atom_site_symmetry_multiplicity
_atom_site_calc_flag
_atom_site_refinement_flags
Cu1 Cu 1.08948(4) 0.47583(3) 0.08457(3) 0.03146(15) Uani 1 1 d .
N1 N 0.9624(2) 0.3763(2) 0.11873(18) 0.0303(6) Uani 1 1 d .
N2 N 0.7927(2) 0.4235(2) -0.04044(18) 0.0288(6) Uani 1 1 d .
O1 O 0.7452(2) 0.29119(18) 0.07943(16) 0.0309(5) Uani 1 1 d .
C1 C 0.8364(3) 0.3651(3) 0.0518(2) 0.0283(6) Uani 1 1 d .
C2 C 0.7426(4) 0.1740(3) 0.0373(3) 0.0388(8) Uani 1 1 d .
H2A H 0.7252 0.1782 -0.0402 0.058 Uiso 1 1 calc R
H2B H 0.6693 0.1281 0.0523 0.058 Uiso 1 1 calc R
H2C H 0.8316 0.1354 0.0708 0.058 Uiso 1 1 calc R
C3 C 0.6481(3) 0.4120(3) -0.1096(2) 0.0286(6) Uani 1 1 d .
H3 H 0.5986 0.3555 -0.0758 0.034 Uiso 1 1 calc R
C4 C 0.5768(3) 0.5322(3) -0.1224(3) 0.0358(7) Uani 1 1 d .
H4A H 0.5741 0.5598 -0.0517 0.043 Uiso 1 1 calc R
H4B H 0.6308 0.5902 -0.1492 0.043 Uiso 1 1 calc R
C5 C 0.6446(3) 0.3644(3) -0.2188(2) 0.0362(7) Uani 1 1 d .
H5A H 0.6880 0.2851 -0.2102 0.043 Uiso 1 1 calc R
H5B H 0.6984 0.4176 -0.2506 0.043 Uiso 1 1 calc R
C6 C 0.4308(3) 0.5270(3) -0.1991(3) 0.0391(8) Uani 1 1 d .
H6A H 0.3732 0.4781 -0.1672 0.047 Uiso 1 1 calc R
H6B H 0.3916 0.6080 -0.2097 0.047 Uiso 1 1 calc R
C7 C 0.4969(3) 0.3557(3) -0.2937(3) 0.0399(8) Uani 1 1 d .
H7A H 0.4976 0.3271 -0.3646 0.048 Uiso 1 1 calc R
H7B H 0.4449 0.2978 -0.2647 0.048 Uiso 1 1 calc R
C8 C 0.4258(3) 0.4756(3) -0.3059(3) 0.0436(8) Uani 1 1 d .
H8A H 0.4714 0.5308 -0.3428 0.052 Uiso 1 1 calc R
H8B H 0.3285 0.4668 -0.3507 0.052 Uiso 1 1 calc R
C9 C 1.0000(3) 0.3174(3) 0.2245(2) 0.0301(7) Uani 1 1 d .
H9 H 0.9351 0.2501 0.2208 0.036 Uiso 1 1 calc R
C10 C 0.9879(4) 0.4035(3) 0.3086(3) 0.0430(8) Uani 1 1 d .
H10A H 0.8907 0.4292 0.2919 0.052 Uiso 1 1 calc R
H10B H 1.0445 0.4745 0.3076 0.052 Uiso 1 1 calc R
C11 C 1.1460(4) 0.2689(4) 0.2530(3) 0.0479(9) Uani 1 1 d .
H11A H 1.2096 0.3335 0.2487 0.057 Uiso 1 1 calc R
H11B H 1.1499 0.2073 0.2005 0.057 Uiso 1 1 calc R
C12 C 1.0358(4) 0.3479(4) 0.4208(3) 0.0491(9) Uani 1 1 d .
H12A H 1.0313 0.4082 0.4743 0.059 Uiso 1 1 calc R
H12B H 0.9730 0.2823 0.4242 0.059 Uiso 1 1 calc R
C13 C 1.1931(4) 0.2157(4) 0.3654(3) 0.0527(10) Uani 1 1 d .
H13A H 1.1368 0.1448 0.3670 0.063 Uiso 1 1 calc R
H13B H 1.2904 0.1901 0.3827 0.063 Uiso 1 1 calc R
C14 C 1.1807(3) 0.3014(3) 0.4478(3) 0.0445(9) Uani 1 1 d .
H14A H 1.2450 0.3683 0.4522 0.053 Uiso 1 1 calc R
H14B H 1.2065 0.2620 0.5184 0.053 Uiso 1 1 calc R

loop_
_atom_site_aniso_label
_atom_site_aniso_U_11
_atom_site_aniso_U_22
_atom_site_aniso_U_33
_atom_site_aniso_U_23
_atom_site_aniso_U_13
_atom_site_aniso_U_12
Cu1 0.0286(2) 0.0352(2) 0.0255(2) 0.00613(16) 0.00114(15) -0.00604(17)
N1 0.0300(13) 0.0354(15) 0.0209(12) 0.0063(10) 0.0010(10) -0.0043(11)
N2 0.0244(12) 0.0318(14) 0.0247(12) 0.0031(11) -0.0004(10) -0.0056(10)
O1 0.0338(11) 0.0286(12) 0.0300(11) -0.0001(9) 0.0094(9) -0.0055(9)
C1 0.0337(16) 0.0254(16) 0.0255(14) -0.0006(12) 0.0087(13) -0.0019(12)
C2 0.0454(19) 0.0303(18) 0.0397(18) -0.0012(14) 0.0116(15) -0.0090(15)
C3 0.0259(14) 0.0291(17) 0.0271(15) 0.0007(12) 0.0032(12) -0.0021(12)
C4 0.0346(16) 0.0333(18) 0.0360(16) -0.0044(14) 0.0059(14) -0.0016(14)
C5 0.0311(16) 0.0372(19) 0.0334(17) -0.0085(14) -0.0001(13) 0.0017(13)
C6 0.0300(16) 0.0304(17) 0.053(2) 0.0035(16) 0.0073(15) 0.0046(14)
C7 0.0296(16) 0.047(2) 0.0369(18) -0.0099(15) 0.0010(14) -0.0015(14)
C8 0.0324(17) 0.050(2) 0.0368(18) 0.0067(16) -0.0055(14) -0.0011(16)
C9 0.0316(16) 0.0310(17) 0.0246(15) 0.0038(12) 0.0042(13) -0.0067(13)
C10 0.049(2) 0.048(2) 0.0311(17) 0.0051(15) 0.0112(15) 0.0163(17)
C11 0.059(2) 0.055(2) 0.0331(18) 0.0131(16) 0.0196(17) 0.0265(18)
C12 0.066(2) 0.056(2) 0.0270(17) -0.0007(16) 0.0168(17) 0.0135(19)
C13 0.062(2) 0.063(3) 0.0339(19) 0.0212(17) 0.0155(17) 0.029(2)
C14 0.0422(19) 0.055(2) 0.0276(17) 0.0112(16) -0.0011(15) -0.0062(17)

loop_
_atom_type_symbol
_atom_type_description
_atom_type_scat_dispersion_real
_atom_type_scat_dispersion_imag
_atom_type_scat_source
C C 0.0033 0.0016 'International Tables Vol C Tables 4.2.6.8 and 6.1.1.4'
H H 0.0000 0.0000 'International Tables Vol C Tables 4.2.6.8 and 6.1.1.4'
Cu Cu 0.3201 1.2651 'International Tables Vol C Tables 4.2.6.8 and 6.1.1.4'
N N 0.0061 0.0033 'International Tables Vol C Tables 4.2.6.8 and 6.1.1.4'
O O 0.0106 0.0060 'International Tables Vol C Tables 4.2.6.8 and 6.1.1.4'

loop_
_geom_angle_atom_site_label_1
_geom_angle_atom_site_label_2
_geom_angle_atom_site_label_3
_geom_angle
_geom_angle_site_symmetry_1
_geom_angle_site_symmetry_3
N1 Cu1 N2 175.83(10) . 3_765
N1 Cu1 Cu1 88.61(7) . 3_765
N2 Cu1 Cu1 87.27(7) 3_765 3_765
C1 N1 C9 119.8(2) . .
C1 N1 Cu1 120.09(19) . .
C9 N1 Cu1 119.90(18) . .
C1 N2 C3 120.3(2) . .
C1 N2 Cu1 121.23(19) . 3_765
C3 N2 Cu1 118.47(18) . 3_765
C1 O1 C2 112.9(2) . .
N1 C1 N2 122.8(3) . .
N1 C1 O1 118.6(2) . .
N2 C1 O1 118.6(2) . .
O1 C2 H2A 109.5 . .
O1 C2 H2B 109.5 . .
H2A C2 H2B 109.5 . .
O1 C2 H2C 109.5 . .
H2A C2 H2C 109.5 . .
H2B C2 H2C 109.5 . .
N2 C3 C4 109.9(2) . .
N2 C3 C5 109.7(2) . .
C4 C3 C5 109.8(2) . .
N2 C3 H3 109.1 . .
C4 C3 H3 109.1 . .
C5 C3 H3 109.1 . .
C6 C4 C3 112.1(3) . .
C6 C4 H4A 109.2 . .
C3 C4 H4A 109.2 . .
C6 C4 H4B 109.2 . .
C3 C4 H4B 109.2 . .
H4A C4 H4B 107.9 . .
C3 C5 C7 111.1(3) . .
C3 C5 H5A 109.4 . .
C7 C5 H5A 109.4 . .
C3 C5 H5B 109.4 . .
C7 C5 H5B 109.4 . .
H5A C5 H5B 108.0 . .
C8 C6 C4 112.1(3) . .
C8 C6 H6A 109.2 . .
C4 C6 H6A 109.2 . .
C8 C6 H6B 109.2 . .
C4 C6 H6B 109.2 . .
H6A C6 H6B 107.9 . .
C8 C7 C5 110.7(3) . .
C8 C7 H7A 109.5 . .
C5 C7 H7A 109.5 . .
C8 C7 H7B 109.5 . .
C5 C7 H7B 109.5 . .
H7A C7 H7B 108.1 . .
C6 C8 C7 111.5(3) . .
C6 C8 H8A 109.3 . .
C7 C8 H8A 109.3 . .
C6 C8 H8B 109.3 . .
C7 C8 H8B 109.3 . .
H8A C8 H8B 108.0 . .
N1 C9 C10 110.2(3) . .
N1 C9 C11 109.9(2) . .
C10 C9 C11 110.5(3) . .
N1 C9 H9 108.8 . .
C10 C9 H9 108.8 . .
C11 C9 H9 108.8 . .
C9 C10 C12 111.6(3) . .
C9 C10 H10A 109.3 . .
C12 C10 H10A 109.3 . .
C9 C10 H10B 109.3 . .
C12 C10 H10B 109.3 . .
H10A C10 H10B 108.0 . .
C9 C11 C13 111.7(3) . .
C9 C11 H11A 109.3 . .
C13 C11 H11A 109.3 . .
C9 C11 H11B 109.3 . .
C13 C11 H11B 109.3 . .
H11A C11 H11B 108.0 . .
C14 C12 C10 111.4(3) . .
C14 C12 H12A 109.4 . .
C10 C12 H12A 109.4 . .
C14 C12 H12B 109.4 . .
C10 C12 H12B 109.4 . .
H12A C12 H12B 108.0 . .
C14 C13 C11 112.1(3) . .
C14 C13 H13A 109.2 . .
C11 C13 H13A 109.2 . .
C14 C13 H13B 109.2 . .
C11 C13 H13B 109.2 . .
H13A C13 H13B 107.9 . .
C13 C14 C12 110.8(3) . .
C13 C14 H14A 109.5 . .
C12 C14 H14A 109.5 . .
C13 C14 H14B 109.5 . .
C12 C14 H14B 109.5 . .
H14A C14 H14B 108.1 . .

loop_
_geom_bond_atom_site_label_1
_geom_bond_atom_site_label_2
_geom_bond_distance
_geom_bond_site_symmetry_2
Cu1 N1 1.873(2) .
Cu1 N2 1.874(2) 3_765
Cu1 Cu1 2.4624(7) 3_765
N1 C1 1.321(4) .
N1 C9 1.482(4) .
N2 C1 1.331(4) .
N2 C3 1.480(3) .
N2 Cu1 1.874(2) 3_765
O1 C1 1.380(3) .
O1 C2 1.432(4) .
C2 H2A 0.9800 .
C2 H2B 0.9800 .
C2 H2C 0.9800 .
C3 C4 1.524(4) .
C3 C5 1.526(4) .
C3 H3 1.0000 .
C4 C6 1.519(4) .
C4 H4A 0.9900 .
C4 H4B 0.9900 .
C5 C7 1.527(4) .
C5 H5A 0.9900 .
C5 H5B 0.9900 .
C6 C8 1.508(5) .
C6 H6A 0.9900 .
C6 H6B 0.9900 .
C7 C8 1.521(5) .
C7 H7A 0.9900 .
C7 H7B 0.9900 .
C8 H8A 0.9900 .
C8 H8B 0.9900 .
C9 C10 1.508(5) .
C9 C11 1.521(5) .
C9 H9 1.0000 .
C10 C12 1.538(5) .
C10 H10A 0.9900 .
C10 H10B 0.9900 .
C11 C13 1.530(5) .
C11 H11A 0.9900 .
C11 H11B 0.9900 .
C12 C14 1.505(5) .
C12 H12A 0.9900 .
C12 H12B 0.9900 .
C13 C14 1.489(5) .
C13 H13A 0.9900 .
C13 H13B 0.9900 .
C14 H14A 0.9900 .
C14 H14B 0.9900 .
